data_2009623
loop_
_publ_author_name
'Ganter, C.'
'Orpen, A.G.'
'Bergamini, P.'
'Costa, E.'

_publ_section_title
;A new orthorhombic crystal form of
 dichloro[(--)-(<i>R</i>,<i>R</i>)-2,2-dimethyl-4,5-bis(diphenylphosphinomethyl)-1,3-dioxolane-<i>P</i>,<i>P</i>']platinum,
 [{(<i>R</i>,<i>R</i>)-diop}PtCl~2~]
;
_journal_issue 4
_journal_name_full 'Acta Crystallographica Section C'
_journal_page_first 507
_journal_page_last 510
_journal_paper_doi 10.1107/S0108270193010170
_journal_volume 50
_journal_year 1994
_chemical_formula_sum 'C31 H32 Cl2 O2 P2 Pt'
_chemical_formula_weight 764.5
_symmetry_cell_setting orthorhombic
_symmetry_space_group_name_Hall 'P 2ac 2ab'
_symmetry_space_group_name_H-M 'P 21 21 21'
_atom_type_scat_source IntTabIV
_cell_angle_alpha 90.
_cell_angle_beta 90.
_cell_angle_gamma 90.
_cell_formula_units_Z 4
_cell_length_a 16.382(8)
_cell_length_b 16.796(7)
_cell_length_c 10.926(3)
_cell_measurement_reflns_used 33
_cell_measurement_temperature 293
_cell_measurement_theta_max 12
_cell_measurement_theta_min 3
_cell_volume 3006(2)
_diffrn_measurement_device 'Siemens P3m'
_diffrn_measurement_method \w-2\q
_diffrn_radiation_type MoK\a
_diffrn_radiation_wavelength 0.71073
_diffrn_reflns_av_R_equivalents 0.026
_diffrn_reflns_limit_h_max 19
_diffrn_reflns_limit_h_min 0
_diffrn_reflns_limit_k_max 20
_diffrn_reflns_limit_k_min 0
_diffrn_reflns_limit_l_max 13
_diffrn_reflns_limit_l_min 0
_diffrn_reflns_number 3791
_diffrn_reflns_theta_max 25
_diffrn_standards_decay_% .0
_diffrn_standards_interval_count 50
_diffrn_standards_number 3
_exptl_absorpt_coefficient_mu 4.98
_exptl_absorpt_correction_T_max 0.676
_exptl_absorpt_correction_T_min 0.535
_exptl_absorpt_correction_type 'empirical azimuthal scan'
_exptl_crystal_colour 'Pale yellow'
_exptl_crystal_density_diffrn 1.69
_exptl_crystal_description 'Multi-faceted block'
_exptl_crystal_size_max 0.3
_exptl_crystal_size_mid 0.2
_exptl_crystal_size_min 0.1
_refine_diff_density_max 1.5
_refine_diff_density_min -1.5
_refine_ls_extinction_coef none
_refine_ls_extinction_method 'not applied'
_refine_ls_goodness_of_fit_obs 1.19
_refine_ls_hydrogen_treatment 'see text'
_refine_ls_number_parameters 175
_refine_ls_number_reflns 1817
_refine_ls_R_factor_obs 0.063
_refine_ls_shift/esd_max 0.028
_refine_ls_structure_factor_coef F
_refine_ls_weighting_details 'w = [\s~c~^2^(F) + gF^2^]^-1^; g=0.0005'
_refine_ls_weighting_scheme calc
_refine_ls_wR_factor_obs 0.056
_reflns_number_observed 1817
_reflns_number_total 3172
_reflns_observed_criterion I>2\s(I)
_cod_data_source_file hu1050.cif
_cod_data_source_block hu1050_structure_1_of_1
_cod_depositor_comments
;
The following automatic conversions were performed:

'_refine_ls_weighting_scheme' value ' w = [\s~c~^2^(F) + gF^2^]^-1^;
g=0.0005' was changed to 'calc'. New tag
'_refine_ls_weighting_details' was created. The value of the new tag
was set to 'w = [\s~c~^2^(F) + gF^2^]^-1^; g=0.0005'.

Automatic conversion script
Id: cif_fix_values 3143 2015-03-26 13:38:13Z robertas 
;
_cod_original_formula_sum 'C31 H32 Cl2 O2 P2 Pt1'
_cod_database_code 2009623

loop_
_atom_site_label
_atom_site_fract_x
_atom_site_fract_y
_atom_site_fract_z
_atom_site_U_iso_or_equiv
Pt(1) .10270(10) .20490(10) .18680(10) .0400(10)
Cl(1) .1721(6) .3248(4) .1656(9) .073(4)
Cl(2) .0430(5) .2621(4) .3603(7) .048(3)
P(1) .1621(5) .1697(4) .0083(7) .054(3)
P(2) .0385(5) .0893(4) .2244(7) .063(3)
O(1) .1642(11) -.1106(10) .1341(16) .047(7)
O(2) .2117(12) -.0584(11) -.0509(17) .055(8)
C(1) .1025(19) .0010(13) .231(2) .044(9)
C(2) .1256(15) -.0373(14) .111(2) .029(10)
C(3) .1812(18) .0049(15) .026(2) .048(12)
C(4) .1468(16) .0695(12) -.056(2) .039(10)
C(5) .202(2) -.1300(19) .020(3) .063(15)
C(6) .149(2) -.1890(16) -.055(3) .094(17)
C(7) .282(2) -.164(2) .054(4) .16(2)
C(11) .2713(8) .1737(9) .0101(18) .041(8)
C(12) .3161(8) .1816(9) -.0978(18) .058(9)
C(13) .4010(8) .1755(9) -.0951(18) .053(8)
C(14) .4411(8) .1616(9) .0155(18) .061(9)
C(15) .3963(8) .1537(9) .1234(18) .076(9)
C(16) .3114(8) .1597(9) .1207(18) .047(8)
C(21) .1294(9) .2335(9) -.1190(11) .020(6)
C(22) .0706(9) .2078(9) -.2025(11) .038(6)
C(23) .0512(9) .2548(9) -.3037(11) .058(8)
C(24) .0907(9) .3275(9) -.3214(11) .060(8)
C(25) .1495(9) .3531(9) -.2379(11) .062(9)
C(26) .1689(9) .3061(9) -.1368(11) .054(9)
C(31) -.0444(9) .0641(10) .1217(15) .044(8)
C(32) -.0687(9) .1195(10) .0337(15) .047(8)
C(33) -.1352(9) .1032(10) -.0420(15) .061(10)
C(34) -.1775(9) .0315(10) -.0296(15) .063(10)
C(35) -.1533(9) -.0238(10) .0584(15) .073(11)
C(36) -.0867(9) -.0075(10) .1340(15) .050(8)
C(41) -.0136(15) .0830(11) .3733(16) .054(9)
C(42) -.0947(15) .1083(11) .3787(16) .087(11)
C(43) -.1382(15) .1021(11) .4880(16) .136(18)
C(44) -.1007(15) .0707(11) .5919(16) .108(13)
C(45) -.0196(15) .0454(11) .5865(16) .096(13)
C(46) .0239(15) .0516(11) .4772(16) .092(13)
H(1A) .1532 .0172 .2672 ?
H(1B) .0779 -.0374 .2844 ?
H(2A) .0753 -.0475 .0681 ?
H(3A) .2255 .0269 .0726 ?
H(4A) .0897 .0600 -.0696 ?
H(4B) .1744 .0665 -.1334 ?
H(6A) .1727 -.2054 -.1311 ?
H(6B) .0990 -.1610 -.0704 ?
H(6C) .1379 -.2350 -.0054 ?
H(7A) .3123 -.1818 -.0161 ?
H(7B) .2755 -.2064 .1108 ?
H(7C) .3102 -.1203 .0919 ?
H(12A) .2885 .1912 -.1738 ?
H(13A) .4318 .1810 -.1693 ?
H(14A) .4995 .1574 .0174 ?
H(15A) .4239 .1441 .1995 ?
H(16A) .2805 .1543 .1950 ?
H(22A) .0434 .1578 -.1903 ?
H(23A) .0108 .2371 -.3611 ?
H(24A) .0774 .3598 -.3910 ?
H(25A) .1767 .4032 -.2501 ?
H(26A) .2094 .3238 -.0793 ?
H(32A) -.0396 .1688 .0252 ?
H(33A) -.1519 .1413 -.1025 ?
H(34A) -.2233 .0203 -.0817 ?
H(35A) -.1824 -.0731 .0669 ?
H(36A) -.0701 -.0456 .1946 ?
H(42A) -.1205 .1300 .3071 ?
H(43A) -.1940 .1195 .4917 ?
H(44A) -.1306 .0664 .6671 ?
H(45A) .0062 .0238 .6580 ?
H(46A) .0797 .0342 .4735 ?

loop_
_geom_angle_atom_site_label_1
_geom_angle_atom_site_label_2
_geom_angle_atom_site_label_3
_geom_angle
_geom_angle_publ_flag
Cl(1) Pt(1) Cl(2) 86.0(3) yes
Cl(2) Pt(1) P(1) 171.0(3) yes
Cl(2) Pt(1) P(2) 90.6(3) yes
Pt(1) P(1) C(4) 120.7(8) yes
C(2) O(1) C(5) 104(2) yes
P(2) C(1) C(2) 117.2(17) yes
O(1) C(2) C(3) 105(2) yes
O(2) C(3) C(2) 103(2) yes
C(2) C(3) C(4) 119(2) yes
O(1) C(5) O(2) 109(2) yes
O(2) C(5) C(6) 108(3) yes
O(2) C(5) C(7) 111(3) yes
Cl(1) Pt(1) P(1) 86.0(3) yes
Cl(1) Pt(1) P(2) 175.1(3) yes
P(1) Pt(1) P(2) 97.6(3) yes
Pt(1) P(2) C(1) 116.3(10) yes
C(3) O(2) C(5) 105(2) yes
O(1) C(2) C(1) 109.0(19) yes
C(1) C(2) C(3) 120(2) yes
O(2) C(3) C(4) 108(2) yes
P(1) C(4) C(3) 112.2(17) yes
O(1) C(5) C(6) 111(3) yes
O(1) C(5) C(7) 105(3) yes
C(6) C(5) C(7) 113(3) yes

loop_
_geom_bond_atom_site_label_1
_geom_bond_atom_site_label_2
_geom_bond_distance
_geom_bond_publ_flag
Pt(1) Cl(1) 2.324(8) yes
Pt(1) P(2) 2.246(8) yes
P(1) C(21) 1.836(15) yes
P(2) C(41) 1.84(2) yes
O(2) C(3) 1.44(3) yes
C(2) C(3) 1.48(4) yes
C(5) C(7) 1.47(5) yes
Pt(1) Cl(2) 2.339(8) yes
P(1) C(4) 1.84(2) yes
P(2) C(1) 1.82(3) yes
O(1) C(2) 1.41(3) yes
O(2) C(5) 1.44(4) yes
C(3) C(4) 1.52(4) yes
Pt(1) P(1) 2.258(8) yes
P(1) C(11) 1.790(15) yes
P(2) C(31) 1.812(18) yes
O(1) C(5) 1.43(4) yes
C(1) C(2) 1.51(3) yes
C(5) C(6) 1.55(5) yes

loop_
_geom_torsion_atom_site_label_1
_geom_torsion_atom_site_label_2
_geom_torsion_atom_site_label_3
_geom_torsion_atom_site_label_4
_geom_torsion
_geom_torsion_publ_flag
P(2) Pt(1) P(1) C(4) 0.0(10) yes
Pt(1) P(1) C(4) C(3) -64(2) yes
Pt(1) P(1) C(11) C(16) 29.9(6) yes
Pt(1) P(1) C(21) C(26) 83.6(4) yes
Pt(1) P(2) C(31) C(32) -5.7(7) yes
Pt(1) P(2) C(41) C(42) 89.5(6) yes
C(5) O(1) C(2) C(3) -36(3) yes
C(5) O(2) C(3) C(2) -24(3) yes
P(2) C(1) C(2) C(3) 68(3) yes
C(1) C(2) C(3) C(4) -81(3) yes
P(1) Pt(1) P(2) C(1) 56.7(9) yes
Pt(1) P(1) C(11) C(12) -157.1(2) yes
Pt(1) P(1) C(21) C(22) -101.2(4) yes
Pt(1) P(2) C(1) C(2) -82(2) yes
Pt(1) P(2) C(31) C(36) 177.9(2) yes
Pt(1) P(2) C(41) C(46) -93.0(6) yes
C(2) O(1) C(5) O(2) 21(3) yes
C(3) O(2) C(5) O(1) 2(3) yes
O(1) C(3) C(3) O(2) 37(2) yes
C(2) C(4) C(4) P(1) 97(2) yes
